data_7232327
loop_
_publ_author_name
'Andleeb, Hina'
'Khan, Imtiaz'
'Franconetti, Antonio'
'Tahir, Muhammad Nawaz'
'Simpson, Jim'
'Hameed, Shahid'
'Frontera, Antonio'

_publ_section_title
;
 Diverse structural assemblies of U-shaped hydrazinyl-sulfonamides:
 experimental and theoretical analysis of non-covalent interactions
 stabilizing solid state conformations
;
_journal_issue 11
_journal_name_full CrystEngComm
_journal_page_first 1780
_journal_paper_doi 10.1039/C8CE01917G
_journal_volume 21
_journal_year 2019
_chemical_absolute_configuration rmad
_chemical_formula_sum 'C9 H12 Cl N3 O3 S'
_chemical_formula_weight 277.73
_space_group_crystal_system monoclinic
_space_group_IT_number 4
_space_group_name_Hall 'P 2yb'
_space_group_name_H-M_alt 'P 1 21 1'
_symmetry_space_group_name_Hall 'P 2yb'
_symmetry_space_group_name_H-M 'P 1 21 1'
_atom_sites_solution_hydrogens mixed
_audit_creation_method SHELXL-2014/7
_audit_update_record
;
2018-02-27 deposited with the CCDC.
2019-02-07 downloaded from the CCDC.
;
_cell_angle_alpha 90
_cell_angle_beta 104.813(3)
_cell_angle_gamma 90
_cell_formula_units_Z 4
_cell_length_a 10.0850(5)
_cell_length_b 6.6661(3)
_cell_length_c 18.9899(9)
_cell_measurement_reflns_used 5005
_cell_measurement_temperature 296(2)
_cell_measurement_theta_max 27.460
_cell_measurement_theta_min 1.109
_cell_volume 1234.22(10)
_computing_cell_refinement 'SAINT (Bruker, 2007)'
_computing_data_collection 'APEX2 (Bruker, 2007)'
_computing_data_reduction 'SAINT (Bruker, 2007)'
_computing_molecular_graphics 'Mercury (Macrae et al., 2008)'
_computing_publication_material 'SHELXL-2014/7 (Sheldrick, 2014)'
_computing_structure_refinement 'SHELXL-2014/7 (Sheldrick, 2014)'
_computing_structure_solution 'SHELXT (Sheldrick, 2014)'
_diffrn_ambient_temperature 296(2)
_diffrn_detector_area_resol_mean 7.60
_diffrn_measured_fraction_theta_full 0.999
_diffrn_measured_fraction_theta_max 0.998
_diffrn_measurement_device_type 'Bruker Kappa APEXII CCD'
_diffrn_measurement_method \w
_diffrn_radiation_monochromator graphite
_diffrn_radiation_source 'fine-focus sealed tube'
_diffrn_radiation_type MoK\a
_diffrn_radiation_wavelength 0.71073
_diffrn_reflns_av_R_equivalents 0.0237
_diffrn_reflns_av_unetI/netI 0.0340
_diffrn_reflns_Laue_measured_fraction_full 0.999
_diffrn_reflns_Laue_measured_fraction_max 0.998
_diffrn_reflns_limit_h_max 13
_diffrn_reflns_limit_h_min -13
_diffrn_reflns_limit_k_max 8
_diffrn_reflns_limit_k_min -8
_diffrn_reflns_limit_l_max 24
_diffrn_reflns_limit_l_min -24
_diffrn_reflns_number 10869
_diffrn_reflns_point_group_measured_fraction_full 0.997
_diffrn_reflns_point_group_measured_fraction_max 0.989
_diffrn_reflns_theta_full 25.000
_diffrn_reflns_theta_max 27.460
_diffrn_reflns_theta_min 1.109
_exptl_absorpt_coefficient_mu 0.479
_exptl_absorpt_correction_T_max 0.911
_exptl_absorpt_correction_T_min 0.848
_exptl_absorpt_correction_type multi-scan
_exptl_absorpt_process_details '(SADABS; Bruker, 2005)'
_exptl_crystal_colour white
_exptl_crystal_density_diffrn 1.495
_exptl_crystal_description needle
_exptl_crystal_F_000 576
_exptl_crystal_size_max 0.36
_exptl_crystal_size_mid 0.24
_exptl_crystal_size_min 0.20
_refine_diff_density_max 0.169
_refine_diff_density_min -0.268
_refine_diff_density_rms 0.048
_refine_ls_abs_structure_details
;
 Flack x determined using 2041 quotients [(I+)-(I-)]/[(I+)+(I-)]
 (Parsons, Flack and Wagner, Acta Cryst. B69 (2013) 249-259).
;
_refine_ls_abs_structure_Flack 0.02(3)
_refine_ls_extinction_method none
_refine_ls_goodness_of_fit_ref 1.050
_refine_ls_hydrogen_treatment mixed
_refine_ls_matrix_type full
_refine_ls_number_parameters 381
_refine_ls_number_reflns 5581
_refine_ls_number_restraints 1
_refine_ls_restrained_S_all 1.050
_refine_ls_R_factor_all 0.0407
_refine_ls_R_factor_gt 0.0352
_refine_ls_shift/su_max 0.000
_refine_ls_shift/su_mean 0.000
_refine_ls_structure_factor_coef Fsqd
_refine_ls_weighting_details 'w=1/[\s^2^(Fo^2^)+(0.0437P)^2^+0.2225P] where P=(Fo^2^+2Fc^2^)/3'
_refine_ls_weighting_scheme calc
_refine_ls_wR_factor_gt 0.0878
_refine_ls_wR_factor_ref 0.0915
_reflns_Friedel_coverage 0.824
_reflns_Friedel_fraction_full 0.995
_reflns_Friedel_fraction_max 0.978
_reflns_number_gt 5008
_reflns_number_total 5581
_reflns_threshold_expression 'I > 2\s(I)'
_cod_data_source_file c8ce01917g2.cif
_cod_data_source_block 5d_HACNQAU
_cod_depositor_comments 'Adding full bibliography for 7232323--7232327.cif.'
_cod_database_code 7232327
_shelx_shelxl_version_number 2014/7
_shelx_space_group_comment
;
The symmetry employed for this shelxl refinement is uniquely defined
by the following loop, which should always be used as a source of
symmetry information in preference to the above space-group names.
They are only intended as comments.
;
_shelx_estimated_absorpt_t_min 0.847
_shelx_estimated_absorpt_t_max 0.910

loop_
_space_group_symop_operation_xyz
'x, y, z'
'-x, y+1/2, -z'

loop_
_atom_site_label
_atom_site_type_symbol
_atom_site_fract_x
_atom_site_fract_y
_atom_site_fract_z
_atom_site_U_iso_or_equiv
_atom_site_adp_type
_atom_site_occupancy
_atom_site_site_symmetry_order
_atom_site_calc_flag
_atom_site_refinement_flags_posn
_atom_site_refinement_flags_adp
C1A C -0.0279(3) 0.7282(5) 0.33629(17) 0.0348(6) Uani 1 1 d . .
O1A O -0.0024(3) 0.7860(4) 0.28035(14) 0.0522(7) Uani 1 1 d . .
N2A N -0.0296(3) 0.5348(4) 0.35379(15) 0.0418(6) Uani 1 1 d . .
H2A H -0.050(4) 0.498(7) 0.390(2) 0.056(12) Uiso 1 1 d . .
N3A N 0.0056(4) 0.3813(4) 0.31013(17) 0.0465(7) Uani 1 1 d . .
H3A H -0.069(5) 0.346(7) 0.270(2) 0.059(12) Uiso 1 1 d . .
H3B H 0.077(4) 0.445(7) 0.287(2) 0.058(12) Uiso 1 1 d . .
C4A C -0.0636(3) 0.8732(5) 0.39121(18) 0.0370(7) Uani 1 1 d . .
H4A H -0.063(3) 0.811(5) 0.4331(18) 0.025(8) Uiso 1 1 d . .
C41A C -0.2061(4) 0.9593(7) 0.3598(2) 0.0543(10) Uani 1 1 d . .
H41A H -0.2257 1.0574 0.3928 0.081 Uiso 1 1 calc R U
H41B H -0.2727 0.8535 0.3531 0.081 Uiso 1 1 calc R U
H41C H -0.2098 1.0215 0.3138 0.081 Uiso 1 1 calc R U
N5A N 0.0353(3) 1.0375(4) 0.40869(15) 0.0375(5) Uani 1 1 d . .
H5A H 0.033(4) 1.121(6) 0.378(2) 0.040(10) Uiso 1 1 d . .
S6A S 0.18046(8) 1.01220(12) 0.46668(4) 0.03829(18) Uani 1 1 d . .
O7A O 0.2399(3) 1.2083(4) 0.47728(16) 0.0571(7) Uani 1 1 d . .
O8A O 0.1575(3) 0.9026(4) 0.52736(12) 0.0502(6) Uani 1 1 d . .
C9A C 0.2872(3) 0.8608(5) 0.42747(17) 0.0378(7) Uani 1 1 d . .
C10A C 0.3376(5) 0.9390(7) 0.3723(2) 0.0540(10) Uani 1 1 d . .
H10A H 0.317(4) 1.052(8) 0.354(2) 0.060(13) Uiso 1 1 d . .
C11A C 0.4182(4) 0.8213(7) 0.3398(2) 0.0583(10) Uani 1 1 d . .
H11A H 0.464(5) 0.876(7) 0.306(3) 0.067(13) Uiso 1 1 d . .
C12A C 0.4481(4) 0.6287(6) 0.3642(2) 0.0477(8) Uani 1 1 d . .
Cl1A Cl 0.54900(12) 0.4785(2) 0.32333(7) 0.0721(3) Uani 1 1 d . .
C13A C 0.3997(4) 0.5498(7) 0.4191(2) 0.0558(9) Uani 1 1 d . .
H13A H 0.427(6) 0.422(9) 0.437(3) 0.084(17) Uiso 1 1 d . .
C14A C 0.3179(4) 0.6678(6) 0.4517(2) 0.0511(9) Uani 1 1 d . .
H14A H 0.288(5) 0.624(8) 0.489(3) 0.068(14) Uiso 1 1 d . .
C1B C 0.6462(3) 0.3325(5) 0.15699(18) 0.0373(7) Uani 1 1 d . .
O1B O 0.7351(3) 0.2734(4) 0.20850(15) 0.0543(7) Uani 1 1 d . .
N2B N 0.6265(3) 0.5263(5) 0.14026(15) 0.0449(6) Uani 1 1 d . .
H2B H 0.566(5) 0.562(8) 0.109(2) 0.063(14) Uiso 1 1 d . .
N3B N 0.7086(4) 0.6775(5) 0.1820(2) 0.0558(9) Uani 1 1 d . .
H3C H 0.699(5) 0.678(8) 0.228(3) 0.067(14) Uiso 1 1 d . .
H3D H 0.799(5) 0.658(8) 0.180(2) 0.067(14) Uiso 1 1 d . .
C4B C 0.5475(4) 0.1871(5) 0.1069(2) 0.0428(8) Uani 1 1 d . .
H4B H 0.507(4) 0.240(6) 0.062(2) 0.046(10) Uiso 1 1 d . .
C41B C 0.4453(5) 0.1082(8) 0.1457(3) 0.0721(13) Uani 1 1 d . .
H41D H 0.3809 0.0221 0.1136 0.108 Uiso 1 1 calc R U
H41E H 0.3973 0.2185 0.1604 0.108 Uiso 1 1 calc R U
H41F H 0.4926 0.0337 0.1880 0.108 Uiso 1 1 calc R U
N5B N 0.6216(3) 0.0188(5) 0.08605(16) 0.0408(6) Uani 1 1 d . .
H5B H 0.650(4) -0.056(7) 0.116(2) 0.039(11) Uiso 1 1 d . .
S6B S 0.71179(8) 0.04004(13) 0.02818(4) 0.0425(2) Uani 1 1 d . .
O7B O 0.6324(3) 0.1531(5) -0.03238(14) 0.0580(7) Uani 1 1 d . .
O8B O 0.7559(3) -0.1583(4) 0.01697(17) 0.0617(8) Uani 1 1 d . .
C9B C 0.8591(3) 0.1833(5) 0.06783(18) 0.0408(7) Uani 1 1 d . .
C10B C 0.8697(4) 0.3796(6) 0.0458(2) 0.0492(8) Uani 1 1 d . .
H10B H 0.805(5) 0.413(8) -0.001(3) 0.079(16) Uiso 1 1 d . .
C11B C 0.9825(4) 0.4926(7) 0.0803(3) 0.0571(10) Uani 1 1 d . .
H11B H 0.998(5) 0.613(8) 0.073(3) 0.064(14) Uiso 1 1 d . .
C12B C 1.0818(4) 0.4092(7) 0.1350(2) 0.0559(10) Uani 1 1 d . .
Cl1B Cl 1.22053(12) 0.5531(3) 0.17981(8) 0.0905(5) Uani 1 1 d . .
C13B C 1.0723(4) 0.2134(8) 0.1570(2) 0.0573(10) Uani 1 1 d . .
H13B H 1.133(5) 0.167(7) 0.192(2) 0.057(12) Uiso 1 1 d . .
C14B C 0.9606(4) 0.0996(7) 0.1232(2) 0.0501(9) Uani 1 1 d . .
H14B H 0.945(4) -0.014(8) 0.143(2) 0.053(12) Uiso 1 1 d . .

loop_
_atom_site_aniso_label
_atom_site_aniso_U_11
_atom_site_aniso_U_22
_atom_site_aniso_U_33
_atom_site_aniso_U_23
_atom_site_aniso_U_13
_atom_site_aniso_U_12
C1A 0.0410(16) 0.0283(15) 0.0338(15) 0.0013(12) 0.0072(12) -0.0017(12)
O1A 0.0813(19) 0.0378(13) 0.0443(14) 0.0041(11) 0.0283(13) 0.0009(12)
N2A 0.0630(17) 0.0263(13) 0.0379(13) -0.0004(12) 0.0160(12) -0.0002(14)
N3A 0.0616(19) 0.0315(15) 0.0443(16) -0.0042(12) 0.0100(15) 0.0044(13)
C4A 0.0464(18) 0.0291(15) 0.0368(16) 0.0002(12) 0.0132(13) -0.0039(13)
C41A 0.0431(19) 0.058(2) 0.063(2) -0.0118(18) 0.0148(16) 0.0017(16)
N5A 0.0459(14) 0.0259(12) 0.0416(13) 0.0018(12) 0.0126(11) -0.0022(12)
S6A 0.0462(4) 0.0333(4) 0.0356(4) -0.0059(3) 0.0108(3) -0.0037(3)
O7A 0.0630(17) 0.0413(15) 0.0662(17) -0.0158(13) 0.0148(13) -0.0152(13)
O8A 0.0630(16) 0.0549(16) 0.0340(12) 0.0008(11) 0.0150(11) 0.0039(13)
C9A 0.0380(16) 0.0394(18) 0.0358(16) -0.0028(13) 0.0092(12) -0.0005(13)
C10A 0.062(2) 0.048(2) 0.056(2) 0.0138(19) 0.0225(19) 0.0062(18)
C11A 0.056(2) 0.066(3) 0.061(2) 0.010(2) 0.0287(19) 0.0046(19)
C12A 0.0358(17) 0.053(2) 0.053(2) -0.0107(17) 0.0100(15) -0.0002(15)
Cl1A 0.0579(6) 0.0821(9) 0.0822(7) -0.0173(6) 0.0290(5) 0.0117(5)
C13A 0.059(2) 0.043(2) 0.070(2) -0.0017(19) 0.0239(19) 0.0062(18)
C14A 0.060(2) 0.043(2) 0.056(2) 0.0065(17) 0.0252(19) 0.0012(17)
C1B 0.0420(17) 0.0301(16) 0.0376(16) 0.0006(12) 0.0063(13) 0.0026(12)
O1B 0.0605(16) 0.0355(13) 0.0533(15) 0.0047(11) -0.0103(12) 0.0027(11)
N2B 0.0549(16) 0.0298(14) 0.0408(14) -0.0002(13) -0.0050(12) 0.0008(14)
N3B 0.075(3) 0.0294(16) 0.055(2) 0.0003(13) 0.0008(18) -0.0056(15)
C4B 0.0418(17) 0.0314(17) 0.0492(19) -0.0040(14) 0.0007(15) 0.0032(13)
C41B 0.056(2) 0.068(3) 0.101(4) -0.021(3) 0.035(2) -0.014(2)
N5B 0.0444(14) 0.0255(13) 0.0476(15) 0.0008(13) 0.0027(11) 0.0016(12)
S6B 0.0461(4) 0.0337(4) 0.0423(4) -0.0074(3) 0.0014(3) -0.0003(3)
O7B 0.0610(16) 0.0620(18) 0.0404(13) 0.0014(12) -0.0066(11) -0.0060(14)
O8B 0.0670(17) 0.0402(16) 0.0753(19) -0.0236(14) 0.0135(14) 0.0036(13)
C9B 0.0403(17) 0.0407(19) 0.0409(17) -0.0061(14) 0.0095(13) -0.0016(14)
C10B 0.054(2) 0.041(2) 0.051(2) 0.0007(16) 0.0099(17) -0.0014(16)
C11B 0.056(2) 0.045(2) 0.075(3) -0.0060(19) 0.0251(19) -0.0070(18)
C12B 0.0398(19) 0.068(3) 0.064(2) -0.027(2) 0.0207(17) -0.0120(17)
Cl1B 0.0529(6) 0.1081(12) 0.1104(10) -0.0456(9) 0.0208(6) -0.0309(7)
C13B 0.0397(19) 0.072(3) 0.055(2) -0.007(2) 0.0021(17) 0.0064(19)
C14B 0.048(2) 0.050(2) 0.049(2) 0.0016(17) 0.0055(16) 0.0031(16)

loop_
_atom_type_symbol
_atom_type_description
_atom_type_scat_dispersion_real
_atom_type_scat_dispersion_imag
_atom_type_scat_source
C C 0.0033 0.0016 'International Tables Vol C Tables 4.2.6.8 and 6.1.1.4'
H H 0.0000 0.0000 'International Tables Vol C Tables 4.2.6.8 and 6.1.1.4'
N N 0.0061 0.0033 'International Tables Vol C Tables 4.2.6.8 and 6.1.1.4'
O O 0.0106 0.0060 'International Tables Vol C Tables 4.2.6.8 and 6.1.1.4'
S S 0.1246 0.1234 'International Tables Vol C Tables 4.2.6.8 and 6.1.1.4'
Cl Cl 0.1484 0.1585 'International Tables Vol C Tables 4.2.6.8 and 6.1.1.4'

loop_
_geom_angle_atom_site_label_1
_geom_angle_atom_site_label_2
_geom_angle_atom_site_label_3
_geom_angle
O1A C1A N2A 122.9(3)
O1A C1A C4A 122.2(3)
N2A C1A C4A 114.9(3)
C1A N2A N3A 122.1(3)
C1A N2A H2A 122(3)
N3A N2A H2A 116(3)
N2A N3A H3A 113(3)
N2A N3A H3B 105(2)
H3A N3A H3B 104(3)
N5A C4A C41A 109.1(3)
N5A C4A C1A 111.2(3)
C41A C4A C1A 109.5(3)
N5A C4A H4A 107(2)
C41A C4A H4A 108(2)
C1A C4A H4A 111(2)
C4A C41A H41A 109.5
C4A C41A H41B 109.5
H41A C41A H41B 109.5
C4A C41A H41C 109.5
H41A C41A H41C 109.5
H41B C41A H41C 109.5
C4A N5A S6A 121.9(2)
C4A N5A H5A 117(3)
S6A N5A H5A 115(3)
O7A S6A O8A 120.06(17)
O7A S6A N5A 106.07(17)
O8A S6A N5A 107.45(15)
O7A S6A C9A 107.56(17)
O8A S6A C9A 106.76(16)
N5A S6A C9A 108.54(14)
C14A C9A C10A 120.9(4)
C14A C9A S6A 120.1(3)
C10A C9A S6A 119.1(3)
C9A C10A C11A 119.8(4)
C9A C10A H10A 124(3)
C11A C10A H10A 116(3)
C12A C11A C10A 118.9(4)
C12A C11A H11A 119(3)
C10A C11A H11A 121(3)
C13A C12A C11A 121.8(4)
C13A C12A Cl1A 118.8(3)
C11A C12A Cl1A 119.4(3)
C12A C13A C14A 119.3(4)
C12A C13A H13A 120(4)
C14A C13A H13A 121(4)
C9A C14A C13A 119.2(4)
C9A C14A H14A 119(3)
C13A C14A H14A 122(3)
O1B C1B N2B 122.8(3)
O1B C1B C4B 121.6(3)
N2B C1B C4B 115.5(3)
C1B N2B N3B 121.8(3)
C1B N2B H2B 122(4)
N3B N2B H2B 116(4)
N2B N3B H3C 111(3)
N2B N3B H3D 109(3)
H3C N3B H3D 113(4)
N5B C4B C41B 109.0(3)
N5B C4B C1B 111.0(3)
C41B C4B C1B 109.5(3)
N5B C4B H4B 101(2)
C41B C4B H4B 113(2)
C1B C4B H4B 113(3)
C4B C41B H41D 109.5
C4B C41B H41E 109.5
H41D C41B H41E 109.5
C4B C41B H41F 109.5
H41D C41B H41F 109.5
H41E C41B H41F 109.5
C4B N5B S6B 122.6(3)
C4B N5B H5B 115(3)
S6B N5B H5B 113(3)
O8B S6B O7B 119.86(18)
O8B S6B N5B 105.87(18)
O7B S6B N5B 107.31(17)
O8B S6B C9B 107.72(17)
O7B S6B C9B 107.09(18)
N5B S6B C9B 108.61(15)
C14B C9B C10B 120.7(4)
C14B C9B S6B 119.0(3)
C10B C9B S6B 120.2(3)
C11B C10B C9B 119.3(4)
C11B C10B H10B 125(3)
C9B C10B H10B 114(3)
C12B C11B C10B 119.6(4)
C12B C11B H11B 113(4)
C10B C11B H11B 128(4)
C11B C12B C13B 121.5(4)
C11B C12B Cl1B 119.5(4)
C13B C12B Cl1B 119.0(4)
C14B C13B C12B 119.5(4)
C14B C13B H13B 121(3)
C12B C13B H13B 120(3)
C13B C14B C9B 119.4(4)
C13B C14B H14B 119(3)
C9B C14B H14B 120(3)

loop_
_geom_bond_atom_site_label_1
_geom_bond_atom_site_label_2
_geom_bond_distance
C1A O1A 1.218(4)
C1A N2A 1.332(4)
C1A C4A 1.531(4)
N2A N3A 1.417(4)
N2A H2A 0.81(4)
N3A H3A 0.96(5)
N3A H3B 1.03(5)
C4A N5A 1.462(4)
C4A C41A 1.520(5)
C4A H4A 0.89(3)
C41A H41A 0.9600
C41A H41B 0.9600
C41A H41C 0.9600
N5A S6A 1.600(3)
N5A H5A 0.80(4)
S6A O7A 1.431(3)
S6A O8A 1.432(3)
S6A C9A 1.773(3)
C9A C14A 1.374(5)
C9A C10A 1.378(5)
C10A C11A 1.383(6)
C10A H10A 0.84(5)
C11A C12A 1.372(6)
C11A H11A 0.95(5)
C12A C13A 1.365(6)
C12A Cl1A 1.744(4)
C13A C14A 1.394(6)
C13A H13A 0.93(6)
C14A H14A 0.88(5)
C1B O1B 1.212(4)
C1B N2B 1.333(5)
C1B C4B 1.534(5)
N2B N3B 1.413(4)
N2B H2B 0.77(5)
N3B H3C 0.90(5)
N3B H3D 0.93(5)
C4B N5B 1.457(4)
C4B C41B 1.507(6)
C4B H4B 0.92(4)
C41B H41D 0.9600
C41B H41E 0.9600
C41B H41F 0.9600
N5B S6B 1.602(3)
N5B H5B 0.75(4)
S6B O8B 1.428(3)
S6B O7B 1.436(3)
S6B C9B 1.765(3)
C9B C14B 1.384(5)
C9B C10B 1.386(5)
C10B C11B 1.382(6)
C10B H10B 0.98(5)
C11B C12B 1.364(6)
C11B H11B 0.84(5)
C12B C13B 1.381(7)
C12B Cl1B 1.731(4)
C13B C14B 1.374(6)
C13B H13B 0.84(5)
C14B H14B 0.88(5)

loop_
_geom_hbond_atom_site_label_D
_geom_hbond_atom_site_label_H
_geom_hbond_atom_site_label_A
_geom_hbond_distance_DH
_geom_hbond_distance_HA
_geom_hbond_distance_DA
_geom_hbond_angle_DHA
_geom_hbond_site_symmetry_A
N2A H2A O8A 0.81(4) 2.21(4) 3.004(4) 166(4) 2_546
N3A H3A O1B 0.96(5) 2.08(5) 2.998(4) 161(4) 1_455
N5A H5A N3A 0.80(4) 2.14(4) 2.925(4) 168(4) 1_565
N2B H2B O7B 0.77(5) 2.24(5) 2.999(4) 170(5) 2_655
N5B H5B N3B 0.75(4) 2.17(4) 2.907(4) 166(4) 1_545

loop_
_geom_torsion_atom_site_label_1
_geom_torsion_atom_site_label_2
_geom_torsion_atom_site_label_3
_geom_torsion_atom_site_label_4
_geom_torsion
O1A C1A N2A N3A 3.4(5)
C4A C1A N2A N3A -177.8(3)
O1A C1A C4A N5A -49.1(4)
N2A C1A C4A N5A 132.1(3)
O1A C1A C4A C41A 71.7(4)
N2A C1A C4A C41A -107.1(3)
C41A C4A N5A S6A 157.9(2)
C1A C4A N5A S6A -81.1(3)
C4A N5A S6A O7A -171.8(3)
C4A N5A S6A O8A -42.3(3)
C4A N5A S6A C9A 72.8(3)
O7A S6A C9A C14A 137.3(3)
O8A S6A C9A C14A 7.2(3)
N5A S6A C9A C14A -108.3(3)
O7A S6A C9A C10A -43.2(3)
O8A S6A C9A C10A -173.3(3)
N5A S6A C9A C10A 71.2(3)
C14A C9A C10A C11A 1.1(6)
S6A C9A C10A C11A -178.4(3)
C9A C10A C11A C12A -1.0(7)
C10A C11A C12A C13A 0.5(7)
C10A C11A C12A Cl1A 179.7(3)
C11A C12A C13A C14A -0.2(6)
Cl1A C12A C13A C14A -179.4(3)
C10A C9A C14A C13A -0.8(6)
S6A C9A C14A C13A 178.7(3)
C12A C13A C14A C9A 0.4(6)
O1B C1B N2B N3B -0.2(6)
C4B C1B N2B N3B 179.3(4)
O1B C1B C4B N5B -46.8(5)
N2B C1B C4B N5B 133.7(3)
O1B C1B C4B C41B 73.7(5)
N2B C1B C4B C41B -105.9(4)
C41B C4B N5B S6B 165.2(3)
C1B C4B N5B S6B -74.1(4)
C4B N5B S6B O8B -174.3(3)
C4B N5B S6B O7B -45.2(3)
C4B N5B S6B C9B 70.3(3)
O8B S6B C9B C14B -43.4(3)
O7B S6B C9B C14B -173.6(3)
N5B S6B C9B C14B 70.8(3)
O8B S6B C9B C10B 139.4(3)
O7B S6B C9B C10B 9.2(4)
N5B S6B C9B C10B -106.4(3)
C14B C9B C10B C11B -0.6(6)
S6B C9B C10B C11B 176.5(3)
C9B C10B C11B C12B 0.4(6)
C10B C11B C12B C13B -0.1(6)
C10B C11B C12B Cl1B -178.2(3)
C11B C12B C13B C14B 0.0(6)
Cl1B C12B C13B C14B 178.1(3)
C12B C13B C14B C9B -0.2(6)
C10B C9B C14B C13B 0.5(6)
S6B C9B C14B C13B -176.7(3)
